data_7007069
loop_
_publ_author_name
'Kilian, Petr'
'Slawin, Alexandra M. Z.'
'Woollins, J. Derek'

_publ_section_title
;
 Preparation and structures of 1,2-dihydro-1,2-diphosphaacenaphthylenes
 and rigid backbone stabilized triphosphenium cation.
;
_journal_issue 18
_journal_name_full 'Dalton transactions (Cambridge, England : 2003)'
_journal_page_first 2175
_journal_page_last 2183
_journal_paper_doi 10.1039/b517071k
_journal_year 2006
_chemical_formula_moiety 'C24 H24 N2 O2 P4'
_chemical_formula_sum 'C24 H24 N2 O2 P4'
_chemical_formula_weight 496.33
_chemical_name_systematic
;
?
;
_space_group_IT_number 15
_symmetry_cell_setting monoclinic
_symmetry_space_group_name_Hall '-C 2yc'
_symmetry_space_group_name_H-M 'C 1 2/c 1'
_atom_sites_solution_hydrogens geom
_atom_sites_solution_primary direct
_atom_sites_solution_secondary difmap
_audit_creation_method SHELXL-97
_cell_angle_alpha 90.00
_cell_angle_beta 109.745(6)
_cell_angle_gamma 90.00
_cell_formula_units_Z 4
_cell_length_a 18.520(6)
_cell_length_b 7.1417(13)
_cell_length_c 18.136(5)
_cell_measurement_reflns_used 3208
_cell_measurement_temperature 93(2)
_cell_measurement_theta_max 25.3491
_cell_measurement_theta_min 2.2379
_cell_volume 2257.7(10)
_computing_cell_refinement 'CrystalClear (Rigaku Corp., 2004)'
_computing_data_collection 'CrystalClear (Rigaku Corp., 2004)'
_computing_data_reduction 'CrystalClear (Rigaku Corp., 2004)'
_computing_molecular_graphics 'Bruker SHELXTL'
_computing_publication_material 'Bruker SHELXTL'
_computing_structure_refinement 'SHELXL-97 (Sheldrick, 1997)'
_computing_structure_solution 'SHELXS-97 (Sheldrick, 1990)'
_diffrn_ambient_temperature 93(2)
_diffrn_detector_area_resol_mean 0.83
_diffrn_measured_fraction_theta_full 0.988
_diffrn_measured_fraction_theta_max 0.988
_diffrn_measurement_device_type CCD
_diffrn_measurement_method dtprofit.ref
_diffrn_radiation_monochromator confocal
_diffrn_radiation_source 'rotating anode'
_diffrn_radiation_type MoK\a
_diffrn_radiation_wavelength 0.71073
_diffrn_reflns_av_R_equivalents 0.0536
_diffrn_reflns_av_sigmaI/netI 0.0628
_diffrn_reflns_limit_h_max 22
_diffrn_reflns_limit_h_min -16
_diffrn_reflns_limit_k_max 8
_diffrn_reflns_limit_k_min -6
_diffrn_reflns_limit_l_max 21
_diffrn_reflns_limit_l_min -20
_diffrn_reflns_number 7134
_diffrn_reflns_theta_full 25.32
_diffrn_reflns_theta_max 25.32
_diffrn_reflns_theta_min 2.34
_exptl_absorpt_coefficient_mu 0.361
_exptl_absorpt_correction_T_max 1.0000
_exptl_absorpt_correction_T_min 0.8060
_exptl_absorpt_correction_type multi-scan
_exptl_crystal_colour Colorless
_exptl_crystal_density_diffrn 1.460
_exptl_crystal_description Prism
_exptl_crystal_F_000 1032
_exptl_crystal_size_max 0.1000
_exptl_crystal_size_mid 0.0300
_exptl_crystal_size_min 0.0300
_refine_diff_density_max 0.392
_refine_diff_density_min -0.413
_refine_diff_density_rms 0.077
_refine_ls_extinction_method none
_refine_ls_goodness_of_fit_ref 1.040
_refine_ls_hydrogen_treatment constr
_refine_ls_matrix_type full
_refine_ls_number_parameters 148
_refine_ls_number_reflns 2033
_refine_ls_number_restraints 0
_refine_ls_restrained_S_all 1.040
_refine_ls_R_factor_all 0.0698
_refine_ls_R_factor_gt 0.0480
_refine_ls_shift/su_max 0.008
_refine_ls_shift/su_mean 0.001
_refine_ls_structure_factor_coef Fsqd
_refine_ls_weighting_details 'calc w=1/[\s^2^(Fo^2^)+(0.0421P)^2^+4.1518P] where P=(Fo^2^+2Fc^2^)/3'
_refine_ls_weighting_scheme calc
_refine_ls_wR_factor_gt 0.1011
_refine_ls_wR_factor_ref 0.1116
_reflns_number_gt 1594
_reflns_number_total 2033
_reflns_threshold_expression >2sigma(I)
_cod_data_source_file b517071k.txt
_cod_data_source_block 9
_cod_depositor_comments
;
The following automatic conversions were performed:
'_symmetry_cell_setting' value 'Monoclinic' changed to 'monoclinic'
according to '/home/saulius/struct/CIF-dictionaries/cif_core.dic'
dictionary named 'cif_core.dic' version 2.4.1 from 2010-06-29.

Automatic conversion script
Id: cif_fix_enum 1527 2010-12-29 10:47:43Z saulius 
;
_cod_original_sg_symbol_H-M C2/c
_cod_database_code 7007069

loop_
_symmetry_equiv_pos_as_xyz
'x, y, z'
'-x, y, -z+1/2'
'x+1/2, y+1/2, z'
'-x+1/2, y+1/2, -z+1/2'
'-x, -y, -z'
'x, -y, z-1/2'
'-x+1/2, -y+1/2, -z'
'x+1/2, -y+1/2, z-1/2'

loop_
_atom_site_label
_atom_site_type_symbol
_atom_site_fract_x
_atom_site_fract_y
_atom_site_fract_z
_atom_site_U_iso_or_equiv
_atom_site_adp_type
_atom_site_occupancy
_atom_site_symmetry_multiplicity
_atom_site_calc_flag
_atom_site_refinement_flags
_atom_site_disorder_assembly
_atom_site_disorder_group
P1 P 0.26067(4) 0.09928(11) 0.01697(5) 0.0172(2) Uani 1 1 d . . .
P9 P 0.36599(4) 0.14476(10) 0.12141(4) 0.0160(2) Uani 1 1 d . . .
O1 O 0.40363(11) 0.3298(3) 0.12510(12) 0.0210(5) Uani 1 1 d . . .
N1 N 0.42616(13) -0.0304(3) 0.12668(14) 0.0181(6) Uani 1 1 d . . .
C1 C 0.20277(16) 0.0766(4) 0.08124(17) 0.0161(7) Uani 1 1 d . . .
C2 C 0.12460(16) 0.0524(4) 0.05397(18) 0.0197(7) Uani 1 1 d . . .
H2A H 0.0977 0.0533 -0.0009 0.024 Uiso 1 1 calc R . .
C3 C 0.08374(17) 0.0261(4) 0.10629(19) 0.0207(7) Uani 1 1 d . . .
H3A H 0.0296 0.0104 0.0861 0.025 Uiso 1 1 calc R . .
C4 C 0.12090(17) 0.0227(4) 0.18587(18) 0.0200(7) Uani 1 1 d . . .
H4A H 0.0925 0.0047 0.2202 0.024 Uiso 1 1 calc R . .
C5 C 0.20149(16) 0.0460(4) 0.21680(18) 0.0164(7) Uani 1 1 d . . .
C6 C 0.24360(17) 0.0401(4) 0.29836(18) 0.0195(7) Uani 1 1 d . . .
H6A H 0.2172 0.0226 0.3345 0.023 Uiso 1 1 calc R . .
C7 C 0.32154(18) 0.0594(4) 0.32550(18) 0.0206(7) Uani 1 1 d . . .
H7A H 0.3486 0.0536 0.3802 0.025 Uiso 1 1 calc R . .
C8 C 0.36229(17) 0.0877(4) 0.27347(17) 0.0186(7) Uani 1 1 d . . .
H8A H 0.4165 0.1012 0.2930 0.022 Uiso 1 1 calc R . .
C9 C 0.32308(16) 0.0956(4) 0.19400(17) 0.0156(6) Uani 1 1 d . . .
C10 C 0.24263(16) 0.0729(4) 0.16440(17) 0.0153(6) Uani 1 1 d . . .
C11 C 0.40274(19) -0.2237(4) 0.1355(2) 0.0291(8) Uani 1 1 d . . .
H11A H 0.3692 -0.2705 0.0847 0.044 Uiso 1 1 calc R . .
H11B H 0.3751 -0.2260 0.1731 0.044 Uiso 1 1 calc R . .
H11C H 0.4484 -0.3035 0.1547 0.044 Uiso 1 1 calc R . .
C12 C 0.46755(18) -0.0202(4) 0.07079(19) 0.0266(8) Uani 1 1 d . . .
H12A H 0.5129 -0.1013 0.0885 0.040 Uiso 1 1 calc R . .
H12B H 0.4836 0.1092 0.0673 0.040 Uiso 1 1 calc R . .
H12C H 0.4338 -0.0618 0.0191 0.040 Uiso 1 1 calc R . .

loop_
_atom_site_aniso_label
_atom_site_aniso_U_11
_atom_site_aniso_U_22
_atom_site_aniso_U_33
_atom_site_aniso_U_23
_atom_site_aniso_U_13
_atom_site_aniso_U_12
P1 0.0160(4) 0.0213(4) 0.0135(5) -0.0005(3) 0.0039(3) -0.0002(3)
P9 0.0147(4) 0.0199(4) 0.0136(4) -0.0003(3) 0.0049(3) 0.0001(3)
O1 0.0213(12) 0.0203(11) 0.0205(12) -0.0001(9) 0.0061(10) -0.0057(9)
N1 0.0154(13) 0.0216(13) 0.0183(15) -0.0004(10) 0.0069(11) 0.0024(10)
C1 0.0183(16) 0.0157(15) 0.0148(17) -0.0005(12) 0.0063(13) -0.0010(11)
C2 0.0188(16) 0.0216(16) 0.0177(17) 0.0013(12) 0.0049(14) -0.0011(12)
C3 0.0166(16) 0.0185(16) 0.027(2) 0.0020(13) 0.0073(14) -0.0001(12)
C4 0.0220(17) 0.0166(16) 0.0233(19) 0.0005(13) 0.0100(15) 0.0004(12)
C5 0.0196(16) 0.0120(15) 0.0178(17) 0.0027(12) 0.0066(13) 0.0024(11)
C6 0.0249(18) 0.0179(16) 0.0186(18) 0.0041(12) 0.0113(14) 0.0027(12)
C7 0.0269(18) 0.0203(16) 0.0129(17) 0.0011(12) 0.0046(14) 0.0006(13)
C8 0.0155(16) 0.0222(16) 0.0170(17) -0.0029(12) 0.0041(14) -0.0007(12)
C9 0.0178(16) 0.0161(14) 0.0126(16) 0.0010(12) 0.0049(13) 0.0019(11)
C10 0.0182(16) 0.0122(14) 0.0144(17) 0.0013(12) 0.0042(13) 0.0018(11)
C11 0.033(2) 0.0211(17) 0.037(2) 0.0010(14) 0.0173(17) 0.0011(14)
C12 0.0249(18) 0.0345(19) 0.0235(19) 0.0009(14) 0.0121(15) 0.0039(14)

loop_
_atom_type_symbol
_atom_type_description
_atom_type_scat_dispersion_real
_atom_type_scat_dispersion_imag
_atom_type_scat_source
C C 0.0033 0.0016 'International Tables Vol C Tables 4.2.6.8 and 6.1.1.4'
H H 0.0000 0.0000 'International Tables Vol C Tables 4.2.6.8 and 6.1.1.4'
N N 0.0061 0.0033 'International Tables Vol C Tables 4.2.6.8 and 6.1.1.4'
O O 0.0106 0.0060 'International Tables Vol C Tables 4.2.6.8 and 6.1.1.4'
P P 0.1023 0.0942 'International Tables Vol C Tables 4.2.6.8 and 6.1.1.4'

loop_
_geom_angle_atom_site_label_1
_geom_angle_atom_site_label_2
_geom_angle_atom_site_label_3
_geom_angle
_geom_angle_site_symmetry_1
_geom_angle_site_symmetry_3
_geom_angle_publ_flag
C1 P1 P1 99.94(10) . 7 ?
C1 P1 P9 90.26(10) . . ?
P1 P1 P9 96.64(5) 7 . ?
O1 P9 N1 111.91(12) . . ?
O1 P9 C9 117.41(13) . . ?
N1 P9 C9 105.49(13) . . ?
O1 P9 P1 115.42(9) . . ?
N1 P9 P1 108.44(9) . . ?
C9 P9 P1 96.76(10) . . ?
C12 N1 C11 111.4(2) . . ?
C12 N1 P9 114.93(19) . . ?
C11 N1 P9 119.8(2) . . ?
C2 C1 C10 118.7(3) . . ?
C2 C1 P1 123.5(2) . . ?
C10 C1 P1 117.6(2) . . ?
C1 C2 C3 120.9(3) . . ?
C4 C3 C2 121.1(3) . . ?
C3 C4 C5 120.1(3) . . ?
C10 C5 C6 118.1(3) . . ?
C10 C5 C4 118.9(3) . . ?
C6 C5 C4 122.9(3) . . ?
C7 C6 C5 120.9(3) . . ?
C6 C7 C8 120.9(3) . . ?
C9 C8 C7 119.6(3) . . ?
C8 C9 C10 120.5(3) . . ?
C8 C9 P9 124.7(2) . . ?
C10 C9 P9 114.6(2) . . ?
C9 C10 C5 119.8(3) . . ?
C9 C10 C1 119.9(3) . . ?
C5 C10 C1 120.3(3) . . ?

loop_
_geom_bond_atom_site_label_1
_geom_bond_atom_site_label_2
_geom_bond_distance
_geom_bond_site_symmetry_2
_geom_bond_publ_flag
P1 C1 1.838(3) . ?
P1 P1 2.2373(16) 7 ?
P1 P9 2.2365(12) . ?
P9 O1 1.485(2) . ?
P9 N1 1.657(2) . ?
P9 C9 1.787(3) . ?
N1 C12 1.465(4) . ?
N1 C11 1.472(4) . ?
C1 C2 1.374(4) . ?
C1 C10 1.438(4) . ?
C2 C3 1.412(4) . ?
C3 C4 1.373(4) . ?
C4 C5 1.416(4) . ?
C5 C10 1.418(4) . ?
C5 C6 1.421(4) . ?
C6 C7 1.366(4) . ?
C7 C8 1.408(4) . ?
C8 C9 1.379(4) . ?
C9 C10 1.412(4) . ?

loop_
_geom_torsion_atom_site_label_1
_geom_torsion_atom_site_label_2
_geom_torsion_atom_site_label_3
_geom_torsion_atom_site_label_4
_geom_torsion
_geom_torsion_site_symmetry_1
_geom_torsion_site_symmetry_2
_geom_torsion_site_symmetry_3
_geom_torsion_site_symmetry_4
_geom_torsion_publ_flag
C1 P1 P9 O1 -117.25(13) . . . . ?
P1 P1 P9 O1 -17.20(11) 7 . . . ?
C1 P1 P9 N1 116.32(13) . . . . ?
P1 P1 P9 N1 -143.64(10) 7 . . . ?
C1 P1 P9 C9 7.47(12) . . . . ?
P1 P1 P9 C9 107.52(10) 7 . . . ?
O1 P9 N1 C12 -52.0(2) . . . . ?
C9 P9 N1 C12 179.2(2) . . . . ?
P1 P9 N1 C12 76.5(2) . . . . ?
O1 P9 N1 C11 171.1(2) . . . . ?
C9 P9 N1 C11 42.3(3) . . . . ?
P1 P9 N1 C11 -60.5(2) . . . . ?
P1 P1 C1 C2 80.2(2) 7 . . . ?
P9 P1 C1 C2 177.0(2) . . . . ?
P1 P1 C1 C10 -103.7(2) 7 . . . ?
P9 P1 C1 C10 -6.9(2) . . . . ?
C10 C1 C2 C3 0.6(4) . . . . ?
P1 C1 C2 C3 176.7(2) . . . . ?
C1 C2 C3 C4 -0.4(4) . . . . ?
C2 C3 C4 C5 0.1(4) . . . . ?
C3 C4 C5 C10 0.1(4) . . . . ?
C3 C4 C5 C6 -178.7(3) . . . . ?
C10 C5 C6 C7 -0.2(4) . . . . ?
C4 C5 C6 C7 178.6(3) . . . . ?
C5 C6 C7 C8 0.7(4) . . . . ?
C6 C7 C8 C9 -0.2(4) . . . . ?
C7 C8 C9 C10 -0.9(4) . . . . ?
C7 C8 C9 P9 176.0(2) . . . . ?
O1 P9 C9 C8 -61.7(3) . . . . ?
N1 P9 C9 C8 63.8(3) . . . . ?
P1 P9 C9 C8 175.1(2) . . . . ?
O1 P9 C9 C10 115.4(2) . . . . ?
N1 P9 C9 C10 -119.1(2) . . . . ?
P1 P9 C9 C10 -7.8(2) . . . . ?
C8 C9 C10 C5 1.5(4) . . . . ?
P9 C9 C10 C5 -175.8(2) . . . . ?
C8 C9 C10 C1 -178.4(2) . . . . ?
P9 C9 C10 C1 4.4(3) . . . . ?
C6 C5 C10 C9 -0.9(4) . . . . ?
C4 C5 C10 C9 -179.7(2) . . . . ?
C6 C5 C10 C1 178.9(2) . . . . ?
C4 C5 C10 C1 0.1(4) . . . . ?
C2 C1 C10 C9 179.4(2) . . . . ?
P1 C1 C10 C9 3.1(3) . . . . ?
C2 C1 C10 C5 -0.4(4) . . . . ?
P1 C1 C10 C5 -176.8(2) . . . . ?
